data_1504781
loop_
_publ_author_name
'Canales, Eda'
'Corey, E. J.'

_publ_section_title
;
 Highly enantioselective [4 + 2] cycloaddition reactions catalyzed by a
 chiral N-methyl-oxazaborolidinium cation.
;
_journal_issue 15
_journal_name_full 'Organic letters'
_journal_page_first 3271
_journal_page_last 3273
_journal_paper_doi 10.1021/ol8011502
_journal_volume 10
_journal_year 2008
_chemical_absolute_configuration ad
_chemical_compound_source 'chemical synthesis'
_chemical_formula_iupac 'C24 H32 O3 Si'
_chemical_formula_moiety 'C24 H32 O3 Si'
_chemical_formula_structural 'C24 H32 O3 Si'
_chemical_formula_sum 'C24 H32 O3 Si'
_chemical_formula_weight 396.59
_chemical_melting_point 406.6(15)
_chemical_name_systematic
; 
(6aR,12aS,12bR)-5-(tert-Butyldimethylsilyloxy)-1,2,3,4,6,6a-
hexahydrotetraphene-7,12(12aH,12bH)-dione
;
_space_group_IT_number 4
_symmetry_cell_setting monoclinic
_symmetry_Int_Tables_number 4
_symmetry_space_group_name_Hall 'P 2yb'
_symmetry_space_group_name_H-M 'P 1 21 1'
_atom_sites_solution_hydrogens geom
_atom_sites_solution_primary direct
_atom_sites_solution_secondary difmap
_audit_creation_method SHELXL-97
_cell_angle_alpha 90.00
_cell_angle_beta 94.007(2)
_cell_angle_gamma 90.00
_cell_formula_units_Z 4
_cell_length_a 10.8960(3)
_cell_length_b 8.1258(2)
_cell_length_c 25.6367(8)
_cell_measurement_reflns_used 12699
_cell_measurement_temperature 193(2)
_cell_measurement_theta_max 27.22
_cell_measurement_theta_min 2.37
_cell_volume 2264.29(11)
_computing_cell_refinement 'SAINT V7.34A (Bruker AXS, 2006b)'
_computing_data_collection 'APEX2 v2.1-0 (Bruker AXS, 2006a)'
_computing_data_reduction 'SAINT V7.34A (Bruker AXS, 2006b)'
_computing_molecular_graphics 'SHELXTL v6.12 (Bruker AXS, 2001)'
_computing_publication_material 'SHELXTL v6.12 (Bruker AXS, 2001)'
_computing_structure_refinement 'SHELXTL v6.12 (Bruker AXS, 2001)'
_computing_structure_solution 'SHELXTL v6.12 (Bruker AXS, 2001)'
_diffrn_ambient_temperature 193(2)
_diffrn_detector_area_resol_mean 836.6
_diffrn_measured_fraction_theta_full 1.000
_diffrn_measured_fraction_theta_max 1.000
_diffrn_measurement_device_type 'Bruker APEX II CCD'
_diffrn_measurement_method '\w scans, 1389 0.5\% rotations'
_diffrn_radiation_monochromator graphite
_diffrn_radiation_source 'fine-focus sealed tube'
_diffrn_radiation_type 'Mo K\a'
_diffrn_radiation_wavelength 0.71073
_diffrn_reflns_av_R_equivalents 0.0444
_diffrn_reflns_av_sigmaI/netI 0.0405
_diffrn_reflns_limit_h_max 14
_diffrn_reflns_limit_h_min -14
_diffrn_reflns_limit_k_max 10
_diffrn_reflns_limit_k_min -10
_diffrn_reflns_limit_l_max 33
_diffrn_reflns_limit_l_min -33
_diffrn_reflns_number 36212
_diffrn_reflns_theta_full 27.50
_diffrn_reflns_theta_max 27.50
_diffrn_reflns_theta_min 1.87
_diffrn_standards_decay_% 0
_diffrn_standards_number 0
_exptl_absorpt_coefficient_mu 0.124
_exptl_absorpt_correction_T_max 0.9938
_exptl_absorpt_correction_T_min 0.9348
_exptl_absorpt_correction_type multi-scan
_exptl_absorpt_process_details 'SADABS (Bruker AXS, 2004)'
_exptl_crystal_colour Colorless
_exptl_crystal_density_diffrn 1.163
_exptl_crystal_density_method 'not measured'
_exptl_crystal_description Plate
_exptl_crystal_F_000 856
_exptl_crystal_size_max 0.550
_exptl_crystal_size_mid 0.375
_exptl_crystal_size_min 0.050
_refine_diff_density_max 0.220
_refine_diff_density_min -0.190
_refine_diff_density_rms 0.030
_refine_ls_abs_structure_details 'Flack H D (1983), Acta Cryst. A39, 876-881'
_refine_ls_abs_structure_Flack -0.10(8)
_refine_ls_extinction_method none
_refine_ls_goodness_of_fit_ref 1.017
_refine_ls_hydrogen_treatment constr
_refine_ls_matrix_type full
_refine_ls_number_parameters 575
_refine_ls_number_reflns 10415
_refine_ls_number_restraints 151
_refine_ls_restrained_S_all 1.014
_refine_ls_R_factor_all 0.0470
_refine_ls_R_factor_gt 0.0372
_refine_ls_shift/su_max 0.001
_refine_ls_shift/su_mean 0.000
_refine_ls_structure_factor_coef Fsqd
_refine_ls_weighting_details 'w=1/[\s^2^(Fo^2^)+(0.0391P)^2^+0.3199P] where P=(Fo^2^+2Fc^2^)/3'
_refine_ls_weighting_scheme calc
_refine_ls_wR_factor_gt 0.0865
_refine_ls_wR_factor_ref 0.0921
_reflns_number_gt 9026
_reflns_number_total 10415
_reflns_threshold_expression I>2\s(I)
_cod_data_source_file ol8011502-file003.cif
_cod_data_source_block ejc150
_cod_depositor_comments
;
The following automatic conversions were performed:

'_chemical_melting_point' value '132-135\%C' was changed to
'406.6(15)' - it was converted from degrees Celsius(C) to Kelvins(K),
the average value was taken and precision was
estimated.

'_symmetry_cell_setting' value 'Monoclinic' changed to
'monoclinic' according to
/home/saulius/struct/CIF-dictionaries/cif_core.dic dictionary named
'cif_core.dic' version 2.4.1 from 2010-06-29.

Automatic conversion script
Id: cif_fix_values 1715 2011-07-08 13:25:40Z adriana 
;
_cod_original_sg_symbol_H-M 'P 21'
_cod_database_code 1504781

loop_
_symmetry_equiv_pos_as_xyz
'x, y, z'
'-x, y+1/2, -z'

loop_
_atom_site_label
_atom_site_type_symbol
_atom_site_fract_x
_atom_site_fract_y
_atom_site_fract_z
_atom_site_U_iso_or_equiv
_atom_site_adp_type
_atom_site_occupancy
_atom_site_symmetry_multiplicity
_atom_site_calc_flag
_atom_site_refinement_flags
_atom_site_disorder_assembly
_atom_site_disorder_group
Si1 Si 1.00520(5) 0.29487(6) 0.137470(19) 0.04052(12) Uani 1 1 d . . .
C1 C 0.97342(16) 0.5193(2) 0.34104(7) 0.0355(4) Uani 1 1 d . . .
H1A H 0.9573 0.5209 0.3786 0.043 Uiso 1 1 calc R . .
H1B H 1.0364 0.4342 0.3358 0.043 Uiso 1 1 calc R . .
C2 C 1.02102(18) 0.6879(2) 0.32488(7) 0.0424(4) Uani 1 1 d . . .
H2A H 0.9607 0.7737 0.3329 0.051 Uiso 1 1 calc R . .
H2B H 1.0993 0.7123 0.3454 0.051 Uiso 1 1 calc R . .
C3 C 1.04188(19) 0.6930(2) 0.26681(8) 0.0465(4) Uani 1 1 d . . .
H3A H 1.1096 0.6170 0.2596 0.056 Uiso 1 1 calc R . .
H3B H 1.0669 0.8055 0.2572 0.056 Uiso 1 1 calc R . .
C4 C 0.92588(19) 0.6442(2) 0.23330(7) 0.0432(4) Uani 1 1 d . . .
H4A H 0.8617 0.7292 0.2363 0.052 Uiso 1 1 calc R . .
H4B H 0.9448 0.6372 0.1962 0.052 Uiso 1 1 calc R . .
C4A C 0.87870(15) 0.4809(2) 0.25078(6) 0.0331(3) Uani 1 1 d . . .
C5 C 0.86618(14) 0.3493(2) 0.22045(6) 0.0346(3) Uani 1 1 d . . .
C6 C 0.8276(2) 0.1817(2) 0.23819(7) 0.0458(4) Uani 1 1 d . . .
H6A H 0.8805 0.0972 0.2232 0.055 Uiso 1 1 calc R . .
H6B H 0.7417 0.1606 0.2247 0.055 Uiso 1 1 calc R . .
C6A C 0.83677(17) 0.1655(2) 0.29736(7) 0.0391(4) Uani 1 1 d . . .
H6C H 0.7834 0.0708 0.3062 0.047 Uiso 1 1 calc R . .
C7 C 0.96415(18) 0.12988(19) 0.32109(7) 0.0375(4) Uani 1 1 d . . .
C7A C 0.97722(16) 0.13378(19) 0.37968(7) 0.0362(4) Uani 1 1 d . . .
C8 C 1.07927(18) 0.0620(2) 0.40591(8) 0.0452(4) Uani 1 1 d . . .
H8 H 1.1409 0.0122 0.3867 0.054 Uiso 1 1 calc R . .
C9 C 1.0915(2) 0.0629(3) 0.45973(8) 0.0524(5) Uani 1 1 d . . .
H9 H 1.1625 0.0159 0.4775 0.063 Uiso 1 1 calc R . .
C10 C 1.0010(2) 0.1317(3) 0.48825(8) 0.0525(5) Uani 1 1 d . . .
H10 H 1.0092 0.1299 0.5254 0.063 Uiso 1 1 calc R . .
C11 C 0.89912(19) 0.2028(2) 0.46260(7) 0.0449(4) Uani 1 1 d . . .
H11 H 0.8368 0.2491 0.4822 0.054 Uiso 1 1 calc R . .
C11A C 0.88679(16) 0.2076(2) 0.40832(7) 0.0365(4) Uani 1 1 d . . .
C12 C 0.78288(15) 0.3003(2) 0.38101(7) 0.0407(4) Uani 1 1 d . . .
C12A C 0.78498(14) 0.3193(2) 0.32268(6) 0.0363(4) Uani 1 1 d . . .
H12A H 0.6977 0.3316 0.3084 0.044 Uiso 1 1 calc R . .
C12B C 0.85424(15) 0.4774(2) 0.30806(7) 0.0322(3) Uani 1 1 d . . .
H12B H 0.7965 0.5706 0.3134 0.039 Uiso 1 1 calc R . .
O13 O 0.88300(11) 0.35611(16) 0.16737(4) 0.0389(3) Uani 1 1 d . . .
C14 C 1.0083(3) 0.0672(3) 0.12906(11) 0.0749(7) Uani 1 1 d . . .
H14A H 1.0256 0.0146 0.1632 0.112 Uiso 1 1 calc R . .
H14B H 1.0726 0.0376 0.1059 0.112 Uiso 1 1 calc R . .
H14C H 0.9283 0.0296 0.1137 0.112 Uiso 1 1 calc R . .
C15 C 1.14600(18) 0.3590(3) 0.17677(8) 0.0550(5) Uani 1 1 d . . .
H15A H 1.1421 0.3200 0.2128 0.083 Uiso 1 1 calc R . .
H15B H 1.1521 0.4794 0.1766 0.083 Uiso 1 1 calc R . .
H15C H 1.2183 0.3117 0.1617 0.083 Uiso 1 1 calc R . .
C16 C 0.9903(2) 0.4032(3) 0.07238(7) 0.0517(5) Uani 1 1 d . . .
C17 C 1.1051(2) 0.3675(4) 0.04285(9) 0.0725(7) Uani 1 1 d . . .
H17A H 1.0977 0.4229 0.0088 0.109 Uiso 1 1 calc R . .
H17B H 1.1127 0.2486 0.0376 0.109 Uiso 1 1 calc R . .
H17C H 1.1782 0.4082 0.0633 0.109 Uiso 1 1 calc R . .
C18 C 0.8752(2) 0.3429(4) 0.04034(9) 0.0798(8) Uani 1 1 d . . .
H18A H 0.8726 0.3915 0.0053 0.120 Uiso 1 1 calc R . .
H18B H 0.8018 0.3760 0.0577 0.120 Uiso 1 1 calc R . .
H18C H 0.8776 0.2227 0.0375 0.120 Uiso 1 1 calc R . .
C19 C 0.9818(3) 0.5890(3) 0.08150(9) 0.0672(6) Uani 1 1 d . . .
H19A H 0.9698 0.6456 0.0478 0.101 Uiso 1 1 calc R . .
H19B H 1.0580 0.6279 0.1000 0.101 Uiso 1 1 calc R . .
H19C H 0.9121 0.6125 0.1025 0.101 Uiso 1 1 calc R . .
O20 O 1.05051(13) 0.09615(17) 0.29565(5) 0.0498(3) Uani 1 1 d . . .
O21 O 0.70292(13) 0.3642(2) 0.40493(6) 0.0649(4) Uani 1 1 d . . .
Si1' Si 0.51303(5) 0.26409(7) 0.85430(2) 0.04933(14) Uani 1 1 d DU . .
C1' C 0.58801(17) 0.5763(2) 0.64568(7) 0.0405(4) Uani 1 1 d . A .
H1A' H 0.6200 0.5710 0.6105 0.049 Uiso 1 1 calc R . .
H1B' H 0.4970 0.5789 0.6413 0.049 Uiso 1 1 calc R . .
C2' C 0.6353(2) 0.7325(2) 0.67377(7) 0.0489(5) Uani 1 1 d . . .
H2A' H 0.7263 0.7344 0.6748 0.059 Uiso 1 1 calc R . .
H2B' H 0.6042 0.8300 0.6538 0.059 Uiso 1 1 calc R . .
C3' C 0.59483(17) 0.7428(2) 0.72922(7) 0.0461(4) Uani 1 1 d . . .
H3A' H 0.5043 0.7546 0.7281 0.055 Uiso 1 1 calc R . .
H3B' H 0.6320 0.8412 0.7467 0.055 Uiso 1 1 calc R . .
C4' C 0.63339(17) 0.5897(2) 0.76038(7) 0.0407(4) Uani 1 1 d . . .
H4A' H 0.7242 0.5853 0.7655 0.049 Uiso 1 1 calc R . .
H4B' H 0.5997 0.5943 0.7952 0.049 Uiso 1 1 calc R . .
C4A' C 0.58658(16) 0.4375(2) 0.73173(6) 0.0355(4) Uani 1 1 d . A .
C5' C 0.50579(14) 0.3335(2) 0.75029(6) 0.0330(3) Uani 1 1 d . . .
C6' C 0.45043(17) 0.1906(2) 0.72106(7) 0.0408(4) Uani 1 1 d . A .
H6A' H 0.3613 0.1867 0.7263 0.049 Uiso 1 1 calc R . .
H6B' H 0.4879 0.0881 0.7358 0.049 Uiso 1 1 calc R . .
C6A' C 0.46734(15) 0.1957(2) 0.66272(6) 0.0322(3) Uani 1 1 d . . .
H6C' H 0.4605 0.0794 0.6501 0.039 Uiso 1 1 calc R A .
C7' C 0.37082(13) 0.2918(2) 0.63078(6) 0.0326(3) Uani 1 1 d . A .
C7A' C 0.39373(14) 0.3160(2) 0.57473(6) 0.0332(3) Uani 1 1 d . . .
C8' C 0.29644(17) 0.3584(2) 0.53919(7) 0.0433(4) Uani 1 1 d . A .
H8' H 0.2163 0.3722 0.5509 0.052 Uiso 1 1 calc R . .
C9' C 0.31582(19) 0.3803(3) 0.48701(8) 0.0516(5) Uani 1 1 d . . .
H9' H 0.2493 0.4101 0.4629 0.062 Uiso 1 1 calc R A .
C10' C 0.4328(2) 0.3589(3) 0.46981(7) 0.0519(5) Uani 1 1 d . A .
H10' H 0.4461 0.3741 0.4339 0.062 Uiso 1 1 calc R . .
C11' C 0.52972(17) 0.3157(2) 0.50446(7) 0.0449(4) Uani 1 1 d . . .
H11' H 0.6094 0.3009 0.4923 0.054 Uiso 1 1 calc R A .
C11B C 0.51161(14) 0.2938(2) 0.55702(6) 0.0341(3) Uani 1 1 d . A .
C12' C 0.61899(14) 0.2576(2) 0.59456(6) 0.0342(3) Uani 1 1 d . . .
C12C C 0.59799(14) 0.25352(19) 0.65229(6) 0.0311(3) Uani 1 1 d . A .
H12C H 0.6568 0.1713 0.6689 0.037 Uiso 1 1 calc R . .
C12D C 0.63024(14) 0.42259(19) 0.67752(6) 0.0303(3) Uani 1 1 d . . .
H12D H 0.7221 0.4280 0.6816 0.036 Uiso 1 1 calc R A .
O13' O 0.46268(10) 0.35572(16) 0.79947(4) 0.0401(3) Uani 1 1 d . A .
C14' C 0.6840(2) 0.293(2) 0.8595(7) 0.087(3) Uani 0.52(2) 1 d PDU A 1
H14D H 0.7032 0.4098 0.8546 0.130 Uiso 0.52(2) 1 calc PR A 1
H14E H 0.7207 0.2277 0.8326 0.130 Uiso 0.52(2) 1 calc PR A 1
H14F H 0.7175 0.2576 0.8941 0.130 Uiso 0.52(2) 1 calc PR A 1
C15' C 0.4861(14) 0.0365(4) 0.8561(7) 0.087(3) Uani 0.52(2) 1 d PDU A 1
H15D H 0.3985 0.0137 0.8481 0.131 Uiso 0.52(2) 1 calc PR A 1
H15E H 0.5114 -0.0056 0.8911 0.131 Uiso 0.52(2) 1 calc PR A 1
H15F H 0.5343 -0.0176 0.8302 0.131 Uiso 0.52(2) 1 calc PR A 1
C16' C 0.4466(7) 0.3778(11) 0.9089(3) 0.064(2) Uani 0.52(2) 1 d PDU A 1
C17' C 0.5052(15) 0.3347(18) 0.9633(5) 0.105(4) Uani 0.52(2) 1 d PDU A 1
H17D H 0.4598 0.3898 0.9900 0.157 Uiso 0.52(2) 1 calc PR A 1
H17E H 0.5910 0.3714 0.9662 0.157 Uiso 0.52(2) 1 calc PR A 1
H17F H 0.5020 0.2153 0.9685 0.157 Uiso 0.52(2) 1 calc PR A 1
C18' C 0.4580(12) 0.5627(11) 0.8998(4) 0.087(3) Uani 0.52(2) 1 d PDU A 1
H18D H 0.4179 0.6225 0.9271 0.130 Uiso 0.52(2) 1 calc PR A 1
H18E H 0.4183 0.5911 0.8655 0.130 Uiso 0.52(2) 1 calc PR A 1
H18F H 0.5452 0.5932 0.9009 0.130 Uiso 0.52(2) 1 calc PR A 1
C19' C 0.3103(8) 0.330(2) 0.9053(5) 0.112(4) Uani 0.52(2) 1 d PDU A 1
H19D H 0.2672 0.3950 0.9306 0.168 Uiso 0.52(2) 1 calc PR A 1
H19E H 0.3022 0.2129 0.9130 0.168 Uiso 0.52(2) 1 calc PR A 1
H19F H 0.2743 0.3529 0.8699 0.168 Uiso 0.52(2) 1 calc PR A 1
C14" C 0.6844(3) 0.242(3) 0.8601(10) 0.130(6) Uani 0.48(2) 1 d PDU A 2
H14G H 0.7217 0.3453 0.8730 0.195 Uiso 0.48(2) 1 calc PR A 2
H14H H 0.7136 0.2167 0.8257 0.195 Uiso 0.48(2) 1 calc PR A 2
H14I H 0.7077 0.1529 0.8845 0.195 Uiso 0.48(2) 1 calc PR A 2
C15" C 0.4302(16) 0.0619(12) 0.8532(7) 0.103(4) Uani 0.48(2) 1 d PDU A 2
H15G H 0.3414 0.0810 0.8484 0.154 Uiso 0.48(2) 1 calc PR A 2
H15H H 0.4493 0.0043 0.8864 0.154 Uiso 0.48(2) 1 calc PR A 2
H15I H 0.4567 -0.0054 0.8243 0.154 Uiso 0.48(2) 1 calc PR A 2
C16" C 0.4548(10) 0.3965(11) 0.9066(3) 0.070(3) Uani 0.48(2) 1 d PDU A 2
C17" C 0.4847(15) 0.306(2) 0.9585(4) 0.113(5) Uani 0.48(2) 1 d PDU A 2
H17G H 0.4632 0.3757 0.9876 0.169 Uiso 0.48(2) 1 calc PR A 2
H17H H 0.5728 0.2800 0.9623 0.169 Uiso 0.48(2) 1 calc PR A 2
H17I H 0.4372 0.2033 0.9588 0.169 Uiso 0.48(2) 1 calc PR A 2
C18" C 0.522(2) 0.5617(17) 0.9088(6) 0.140(6) Uani 0.48(2) 1 d PDU A 2
H18G H 0.4808 0.6377 0.9314 0.210 Uiso 0.48(2) 1 calc PR A 2
H18H H 0.5222 0.6080 0.8735 0.210 Uiso 0.48(2) 1 calc PR A 2
H18I H 0.6075 0.5451 0.9229 0.210 Uiso 0.48(2) 1 calc PR A 2
C19" C 0.3158(11) 0.425(2) 0.8994(6) 0.126(4) Uani 0.48(2) 1 d PDU A 2
H19G H 0.2895 0.4929 0.9282 0.188 Uiso 0.48(2) 1 calc PR A 2
H19H H 0.2730 0.3192 0.8992 0.188 Uiso 0.48(2) 1 calc PR A 2
H19I H 0.2960 0.4822 0.8662 0.188 Uiso 0.48(2) 1 calc PR A 2
O20' O 0.27723(11) 0.34243(16) 0.64856(5) 0.0459(3) Uani 1 1 d . . .
O21' O 0.72112(11) 0.23580(18) 0.57921(5) 0.0496(3) Uani 1 1 d . A .

loop_
_atom_site_aniso_label
_atom_site_aniso_U_11
_atom_site_aniso_U_22
_atom_site_aniso_U_33
_atom_site_aniso_U_23
_atom_site_aniso_U_13
_atom_site_aniso_U_12
Si1 0.0497(3) 0.0352(3) 0.0368(2) -0.0002(2) 0.0042(2) 0.0016(2)
C1 0.0394(9) 0.0303(8) 0.0363(9) -0.0027(7) -0.0009(7) -0.0003(7)
C2 0.0502(10) 0.0287(8) 0.0480(10) -0.0044(8) 0.0024(8) -0.0050(8)
C3 0.0570(11) 0.0315(9) 0.0524(11) -0.0039(8) 0.0136(9) -0.0100(8)
C4 0.0602(11) 0.0323(9) 0.0378(9) 0.0040(7) 0.0070(8) 0.0021(8)
C4A 0.0331(8) 0.0320(8) 0.0338(8) 0.0030(7) -0.0007(7) 0.0020(7)
C5 0.0344(8) 0.0391(9) 0.0299(8) 0.0026(7) 0.0000(6) -0.0032(7)
C6 0.0593(11) 0.0397(10) 0.0383(10) -0.0058(8) 0.0039(8) -0.0186(9)
C6A 0.0490(10) 0.0308(9) 0.0380(9) -0.0017(7) 0.0076(8) -0.0138(8)
C7 0.0559(11) 0.0196(7) 0.0386(9) 0.0010(6) 0.0138(8) -0.0013(7)
C7A 0.0450(9) 0.0236(7) 0.0409(9) 0.0014(7) 0.0103(7) -0.0015(7)
C8 0.0529(11) 0.0292(9) 0.0543(12) 0.0064(8) 0.0091(9) 0.0057(8)
C9 0.0588(12) 0.0391(10) 0.0580(13) 0.0113(9) -0.0050(10) 0.0010(9)
C10 0.0713(13) 0.0460(11) 0.0391(11) 0.0052(8) -0.0036(10) -0.0085(10)
C11 0.0591(11) 0.0376(9) 0.0390(10) -0.0019(8) 0.0113(8) -0.0059(9)
C11A 0.0441(9) 0.0293(8) 0.0373(9) -0.0002(7) 0.0100(7) -0.0049(7)
C12 0.0386(8) 0.0419(9) 0.0432(9) 0.0038(8) 0.0137(7) -0.0016(8)
C12A 0.0281(7) 0.0431(10) 0.0379(8) 0.0016(7) 0.0036(6) -0.0049(7)
C12B 0.0324(8) 0.0290(8) 0.0350(9) 0.0002(6) 0.0017(6) 0.0054(6)
O13 0.0440(6) 0.0425(7) 0.0298(6) -0.0006(5) -0.0004(5) -0.0018(6)
C14 0.0972(19) 0.0417(12) 0.0882(19) -0.0102(12) 0.0239(15) 0.0057(13)
C15 0.0473(10) 0.0635(13) 0.0536(12) 0.0016(11) -0.0012(9) 0.0116(10)
C16 0.0612(12) 0.0618(13) 0.0324(9) 0.0001(9) 0.0042(9) -0.0020(10)
C17 0.0805(15) 0.0911(19) 0.0486(12) -0.0064(13) 0.0226(11) -0.0040(15)
C18 0.0776(15) 0.114(2) 0.0457(12) -0.0038(14) -0.0101(11) -0.0052(17)
C19 0.0935(17) 0.0605(14) 0.0484(12) 0.0203(11) 0.0106(12) 0.0084(13)
O20 0.0648(8) 0.0358(7) 0.0515(8) 0.0001(6) 0.0232(7) 0.0112(6)
O21 0.0600(8) 0.0837(11) 0.0546(9) 0.0147(8) 0.0295(7) 0.0240(8)
Si1' 0.0629(3) 0.0489(3) 0.0365(3) 0.0029(2) 0.0050(2) 0.0060(3)
C1' 0.0523(10) 0.0309(8) 0.0373(9) -0.0025(7) -0.0049(8) -0.0006(8)
C2' 0.0714(13) 0.0263(8) 0.0469(10) -0.0012(8) -0.0115(9) -0.0015(8)
C3' 0.0463(10) 0.0372(9) 0.0530(11) -0.0145(8) -0.0099(8) 0.0041(8)
C4' 0.0468(10) 0.0397(9) 0.0351(9) -0.0087(7) 0.0008(7) -0.0082(8)
C4A' 0.0394(9) 0.0336(8) 0.0333(9) -0.0061(7) -0.0001(7) -0.0036(7)
C5' 0.0355(8) 0.0353(9) 0.0281(8) -0.0011(6) 0.0017(6) 0.0030(7)
C6' 0.0456(10) 0.0405(10) 0.0366(9) 0.0008(8) 0.0047(7) -0.0117(8)
C6A' 0.0367(8) 0.0255(7) 0.0346(8) -0.0048(6) 0.0049(7) -0.0031(7)
C7' 0.0322(7) 0.0258(7) 0.0404(8) -0.0067(7) 0.0064(6) -0.0018(7)
C7A' 0.0343(7) 0.0269(8) 0.0379(8) -0.0055(6) 0.0004(6) -0.0022(7)
C8' 0.0417(9) 0.0383(9) 0.0491(11) 0.0005(8) -0.0031(8) -0.0008(8)
C9' 0.0593(12) 0.0444(11) 0.0484(11) 0.0036(9) -0.0146(9) -0.0040(9)
C10' 0.0747(13) 0.0482(11) 0.0325(9) -0.0013(8) 0.0023(9) -0.0105(11)
C11' 0.0527(10) 0.0445(10) 0.0383(9) -0.0083(8) 0.0099(8) -0.0054(9)
C11B 0.0386(8) 0.0296(8) 0.0344(8) -0.0080(7) 0.0049(6) -0.0016(7)
C12' 0.0343(8) 0.0312(8) 0.0380(8) -0.0109(7) 0.0079(6) -0.0018(7)
C12C 0.0304(7) 0.0274(8) 0.0355(8) -0.0042(6) 0.0019(6) 0.0015(6)
C12D 0.0280(7) 0.0290(8) 0.0337(8) -0.0030(6) 0.0015(6) -0.0008(6)
O13' 0.0408(6) 0.0489(7) 0.0313(6) -0.0035(5) 0.0067(5) -0.0012(6)
C14' 0.052(3) 0.129(8) 0.078(5) 0.036(5) -0.002(3) 0.043(3)
C15' 0.159(8) 0.040(3) 0.062(4) 0.014(3) 0.003(6) 0.015(4)
C16' 0.080(5) 0.075(4) 0.039(5) -0.001(3) 0.018(4) 0.016(4)
C17' 0.171(9) 0.099(6) 0.041(4) -0.001(4) -0.020(5) 0.010(6)
C18' 0.145(8) 0.065(4) 0.050(4) -0.023(3) 0.003(4) 0.022(4)
C19' 0.069(4) 0.170(10) 0.102(6) -0.003(8) 0.042(4) 0.007(5)
C14" 0.083(5) 0.182(15) 0.125(10) 0.040(10) 0.010(6) 0.082(5)
C15" 0.188(11) 0.054(4) 0.065(5) 0.018(5) 0.005(9) -0.012(6)
C16" 0.099(6) 0.081(5) 0.030(4) 0.002(4) 0.002(4) 0.016(5)
C17" 0.190(11) 0.127(9) 0.024(3) 0.001(5) 0.015(5) 0.044(8)
C18" 0.275(15) 0.090(6) 0.056(6) -0.029(4) 0.012(9) -0.049(9)
C19" 0.118(6) 0.154(11) 0.111(6) 0.028(8) 0.058(5) 0.070(7)
O20' 0.0397(6) 0.0428(7) 0.0570(8) -0.0009(6) 0.0174(6) 0.0052(6)
O21' 0.0333(6) 0.0670(9) 0.0497(7) -0.0181(7) 0.0105(5) 0.0014(6)

loop_
_atom_type_symbol
_atom_type_description
_atom_type_scat_dispersion_real
_atom_type_scat_dispersion_imag
_atom_type_scat_source
C C 0.0033 0.0016 'International Tables Vol C Tables 4.2.6.8 and 6.1.1.4'
H H 0.0000 0.0000 'International Tables Vol C Tables 4.2.6.8 and 6.1.1.4'
O O 0.0106 0.0060 'International Tables Vol C Tables 4.2.6.8 and 6.1.1.4'
Si Si 0.0817 0.0704 'International Tables Vol C Tables 4.2.6.8 and 6.1.1.4'

loop_
_geom_angle_atom_site_label_1
_geom_angle_atom_site_label_2
_geom_angle_atom_site_label_3
_geom_angle
O13 Si1 C15 109.00(8)
O13 Si1 C14 111.91(10)
C15 Si1 C14 108.77(12)
O13 Si1 C16 104.31(8)
C15 Si1 C16 111.56(10)
C14 Si1 C16 111.25(11)
C2 C1 C12B 109.77(14)
C2 C1 H1A 109.7
C12B C1 H1A 109.7
C2 C1 H1B 109.7
C12B C1 H1B 109.7
H1A C1 H1B 108.2
C3 C2 C1 111.43(14)
C3 C2 H2A 109.3
C1 C2 H2A 109.3
C3 C2 H2B 109.3
C1 C2 H2B 109.3
H2A C2 H2B 108.0
C2 C3 C4 111.60(15)
C2 C3 H3A 109.3
C4 C3 H3A 109.3
C2 C3 H3B 109.3
C4 C3 H3B 109.3
H3A C3 H3B 108.0
C4A C4 C3 110.36(15)
C4A C4 H4A 109.6
C3 C4 H4A 109.6
C4A C4 H4B 109.6
C3 C4 H4B 109.6
H4A C4 H4B 108.1
C5 C4A C4 124.17(15)
C5 C4A C12B 122.52(15)
C4 C4A C12B 113.20(14)
C4A C5 O13 121.91(16)
C4A C5 C6 124.97(15)
O13 C5 C6 113.06(14)
C5 C6 C6A 112.33(14)
C5 C6 H6A 109.1
C6A C6 H6A 109.1
C5 C6 H6B 109.1
C6A C6 H6B 109.1
H6A C6 H6B 107.9
C7 C6A C6 114.50(16)
C7 C6A C12A 110.00(14)
C6 C6A C12A 110.60(15)
C7 C6A H6C 107.1
C6 C6A H6C 107.1
C12A C6A H6C 107.1
O20 C7 C7A 121.37(17)
O20 C7 C6A 123.69(17)
C7A C7 C6A 114.92(15)
C8 C7A C11A 119.61(17)
C8 C7A C7 119.58(16)
C11A C7A C7 120.80(16)
C9 C8 C7A 120.12(18)
C9 C8 H8 119.9
C7A C8 H8 119.9
C8 C9 C10 120.54(19)
C8 C9 H9 119.7
C10 C9 H9 119.7
C11 C10 C9 119.80(19)
C11 C10 H10 120.1
C9 C10 H10 120.1
C10 C11 C11A 120.55(18)
C10 C11 H11 119.7
C11A C11 H11 119.7
C11 C11A C7A 119.33(17)
C11 C11A C12 120.04(16)
C7A C11A C12 120.49(15)
O21 C12 C11A 121.70(16)
O21 C12 C12A 121.23(16)
C11A C12 C12A 116.99(14)
C12 C12A C6A 111.64(15)
C12 C12A C12B 111.51(14)
C6A C12A C12B 111.93(12)
C12 C12A H12A 107.1
C6A C12A H12A 107.1
C12B C12A H12A 107.1
C4A C12B C1 109.31(14)
C4A C12B C12A 111.89(14)
C1 C12B C12A 117.24(14)
C4A C12B H12B 105.9
C1 C12B H12B 105.9
C12A C12B H12B 105.9
C5 O13 Si1 127.37(10)
Si1 C14 H14A 109.5
Si1 C14 H14B 109.5
H14A C14 H14B 109.5
Si1 C14 H14C 109.5
H14A C14 H14C 109.5
H14B C14 H14C 109.5
Si1 C15 H15A 109.5
Si1 C15 H15B 109.5
H15A C15 H15B 109.5
Si1 C15 H15C 109.5
H15A C15 H15C 109.5
H15B C15 H15C 109.5
C18 C16 C19 110.0(2)
C18 C16 C17 109.89(18)
C19 C16 C17 108.8(2)
C18 C16 Si1 110.04(16)
C19 C16 Si1 109.14(14)
C17 C16 Si1 109.04(16)
C16 C17 H17A 109.5
C16 C17 H17B 109.5
H17A C17 H17B 109.5
C16 C17 H17C 109.5
H17A C17 H17C 109.5
H17B C17 H17C 109.5
C16 C18 H18A 109.5
C16 C18 H18B 109.5
H18A C18 H18B 109.5
C16 C18 H18C 109.5
H18A C18 H18C 109.5
H18B C18 H18C 109.5
C16 C19 H19A 109.5
C16 C19 H19B 109.5
H19A C19 H19B 109.5
C16 C19 H19C 109.5
H19A C19 H19C 109.5
H19B C19 H19C 109.5
O13' Si1' C14' 105.9(5)
O13' Si1' C15' 115.0(5)
O13' Si1' C16' 107.0(3)
O13' Si1' C14" 112.4(7)
O13' Si1' C15" 104.6(6)
O13' Si1' C16" 104.0(3)
C14' Si1' C15' 106.3(6)
C14' Si1' C16' 108.6(7)
C15' Si1' C16' 113.6(6)
C14" Si1' C15" 113.2(8)
C14" Si1' C16" 112.7(9)
C15" Si1' C16" 109.2(7)
C2' C1' C12D 110.12(14)
C2' C1' H1A' 109.6
C12D C1' H1A' 109.6
C2' C1' H1B' 109.6
C12D C1' H1B' 109.6
H1A' C1' H1B' 108.2
C3' C2' C1' 112.05(17)
C3' C2' H2A' 109.2
C1' C2' H2A' 109.2
C3' C2' H2B' 109.2
C1' C2' H2B' 109.2
H2A' C2' H2B' 107.9
C2' C3' C4' 111.04(15)
C2' C3' H3A' 109.4
C4' C3' H3A' 109.4
C2' C3' H3B' 109.4
C4' C3' H3B' 109.4
H3A' C3' H3B' 108.0
C4A' C4' C3' 110.05(14)
C4A' C4' H4A' 109.7
C3' C4' H4A' 109.7
C4A' C4' H4B' 109.7
C3' C4' H4B' 109.7
H4A' C4' H4B' 108.2
C5' C4A' C12D 122.58(14)
C5' C4A' C4' 123.73(15)
C12D C4A' C4' 113.43(14)
C4A' C5' O13' 121.10(15)
C4A' C5' C6' 124.77(15)
O13' C5' C6' 114.09(14)
C5' C6' C6A' 113.66(14)
C5' C6' H6A' 108.8
C6A' C6' H6A' 108.8
C5' C6' H6B' 108.8
C6A' C6' H6B' 108.8
H6A' C6' H6B' 107.7
C7' C6A' C6' 114.93(14)
C7' C6A' C12C 111.52(13)
C6' C6A' C12C 110.87(13)
C7' C6A' H6C' 106.3
C6' C6A' H6C' 106.3
C12C C6A' H6C' 106.3
O20' C7' C7A' 121.20(15)
O20' C7' C6A' 122.91(14)
C7A' C7' C6A' 115.85(13)
C8' C7A' C11B 119.50(15)
C8' C7A' C7' 119.55(14)
C11B C7A' C7' 120.94(14)
C9' C8' C7A' 120.34(17)
C9' C8' H8' 119.8
C7A' C8' H8' 119.8
C8' C9' C10' 119.83(18)
C8' C9' H9' 120.1
C10' C9' H9' 120.1
C11' C10' C9' 120.44(17)
C11' C10' H10' 119.8
C9' C10' H10' 119.8
C10' C11' C11B 120.31(16)
C10' C11' H11' 119.8
C11B C11' H11' 119.8
C11' C11B C7A' 119.56(15)
C11' C11B C12' 119.59(14)
C7A' C11B C12' 120.73(14)
O21' C12' C11B 120.87(15)
O21' C12' C12C 121.08(15)
C11B C12' C12C 118.03(13)
C12' C12C C6A' 112.41(13)
C12' C12C C12D 110.10(13)
C6A' C12C C12D 112.55(12)
C12' C12C H12C 107.2
C6A' C12C H12C 107.2
C12D C12C H12C 107.2
C4A' C12D C1' 108.74(13)
C4A' C12D C12C 112.34(13)
C1' C12D C12C 116.49(13)
C4A' C12D H12D 106.2
C1' C12D H12D 106.2
C12C C12D H12D 106.2
C5' O13' Si1' 127.00(11)
Si1' C14' H14D 109.5
Si1' C14' H14E 109.5
Si1' C14' H14F 109.5
Si1' C15' H15D 109.5
Si1' C15' H15E 109.5
Si1' C15' H15F 109.5
C18' C16' C19' 109.1(5)
C18' C16' C17' 109.3(5)
C19' C16' C17' 109.7(5)
C18' C16' Si1' 109.4(5)
C19' C16' Si1' 104.8(6)
C17' C16' Si1' 114.3(9)
Si1' C14" H14G 109.5
Si1' C14" H14H 109.5
H14G C14" H14H 109.5
Si1' C14" H14I 109.5
H14G C14" H14I 109.5
H14H C14" H14I 109.5
Si1' C15" H15G 109.5
Si1' C15" H15H 109.5
H15G C15" H15H 109.5
Si1' C15" H15I 109.5
H15G C15" H15I 109.5
H15H C15" H15I 109.5
C18" C16" C19" 109.9(5)
C18" C16" C17" 108.5(5)
C19" C16" C17" 109.0(5)
C18" C16" Si1' 110.2(7)
C19" C16" Si1' 112.6(7)
C17" C16" Si1' 106.5(7)
C16" C17" H17G 109.5
C16" C17" H17H 109.5
H17G C17" H17H 109.5
C16" C17" H17I 109.5
H17G C17" H17I 109.5
H17H C17" H17I 109.5
C16" C18" H18G 109.5
C16" C18" H18H 109.5
H18G C18" H18H 109.5
C16" C18" H18I 109.5
H18G C18" H18I 109.5
H18H C18" H18I 109.5
C16" C19" H19G 109.5
C16" C19" H19H 109.5
H19G C19" H19H 109.5
C16" C19" H19I 109.5
H19G C19" H19I 109.5
H19H C19" H19I 109.5

loop_
_geom_bond_atom_site_label_1
_geom_bond_atom_site_label_2
_geom_bond_distance
Si1 O13 1.6585(13)
Si1 C15 1.851(2)
Si1 C14 1.863(2)
Si1 C16 1.883(2)
C1 C2 1.532(2)
C1 C12B 1.537(2)
C1 H1A 0.9900
C1 H1B 0.9900
C2 C3 1.522(3)
C2 H2A 0.9900
C2 H2B 0.9900
C3 C4 1.530(3)
C3 H3A 0.9900
C3 H3B 0.9900
C4 C4A 1.502(2)
C4 H4A 0.9900
C4 H4B 0.9900
C4A C5 1.324(2)
C4A C12B 1.511(2)
C5 O13 1.3866(19)
C5 C6 1.505(3)
C6 C6A 1.519(3)
C6 H6A 0.9900
C6 H6B 0.9900
C6A C7 1.504(3)
C6A C12A 1.534(2)
C6A H6C 1.0000
C7 O20 1.213(2)
C7 C7A 1.499(2)
C7A C8 1.387(3)
C7A C11A 1.404(2)
C8 C9 1.377(3)
C8 H8 0.9500
C9 C10 1.386(3)
C9 H9 0.9500
C10 C11 1.377(3)
C10 H10 0.9500
C11 C11A 1.389(3)
C11 H11 0.9500
C11A C12 1.493(3)
C12 O21 1.216(2)
C12 C12A 1.505(2)
C12A C12B 1.549(2)
C12A H12A 1.0000
C12B H12B 1.0000
C14 H14A 0.9800
C14 H14B 0.9800
C14 H14C 0.9800
C15 H15A 0.9800
C15 H15B 0.9800
C15 H15C 0.9800
C16 C18 1.530(3)
C16 C19 1.532(3)
C16 C17 1.534(3)
C17 H17A 0.9800
C17 H17B 0.9800
C17 H17C 0.9800
C18 H18A 0.9800
C18 H18B 0.9800
C18 H18C 0.9800
C19 H19A 0.9800
C19 H19B 0.9800
C19 H19C 0.9800
Si1' O13' 1.6503(13)
Si1' C16' 1.8647(19)
Si1' C16" 1.8648(19)
Si1' C14" 1.871(2)
Si1' C14' 1.873(2)
Si1' C15' 1.873(2)
Si1' C15" 1.874(2)
C1' C2' 1.531(2)
C1' C12D 1.544(2)
C1' H1A' 0.9900
C1' H1B' 0.9900
C2' C3' 1.519(3)
C2' H2A' 0.9900
C2' H2B' 0.9900
C3' C4' 1.522(3)
C3' H3A' 0.9900
C3' H3B' 0.9900
C4' C4A' 1.509(2)
C4' H4A' 0.9900
C4' H4B' 0.9900
C4A' C5' 1.332(2)
C4A' C12D 1.505(2)
C5' O13' 1.3876(18)
C5' C6' 1.487(2)
C6' C6A' 1.520(2)
C6' H6A' 0.9900
C6' H6B' 0.9900
C6A' C7' 1.505(2)
C6A' C12C 1.540(2)
C6A' H6C' 1.0000
C7' O20' 1.2176(18)
C7' C7A' 1.489(2)
C7A' C8' 1.392(2)
C7A' C11B 1.404(2)
C8' C9' 1.380(3)
C8' H8' 0.9500
C9' C10' 1.389(3)
C9' H9' 0.9500
C10' C11' 1.377(3)
C10' H10' 0.9500
C11' C11B 1.387(2)
C11' H11' 0.9500
C11B C12' 1.491(2)
C12' O21' 1.2189(19)
C12' C12C 1.514(2)
C12C C12D 1.548(2)
C12C H12C 1.0000
C12D H12D 1.0000
C14' H14D 0.9800
C14' H14E 0.9800
C14' H14F 0.9800
C15' H15D 0.9800
C15' H15E 0.9800
C15' H15F 0.9800
C16' C18' 1.527(4)
C16' C19' 1.531(4)
C16' C17' 1.533(4)
C17' H17D 0.9800
C17' H17E 0.9800
C17' H17F 0.9800
C18' H18D 0.9800
C18' H18E 0.9800
C18' H18F 0.9800
C19' H19D 0.9800
C19' H19E 0.9800
C19' H19F 0.9800
C14" H14G 0.9800
C14" H14H 0.9800
C14" H14I 0.9800
C15" H15G 0.9800
C15" H15H 0.9800
C15" H15I 0.9800
C16" C18" 1.530(4)
C16" C19" 1.531(4)
C16" C17" 1.537(4)
C17" H17G 0.9800
C17" H17H 0.9800
C17" H17I 0.9800
C18" H18G 0.9800
C18" H18H 0.9800
C18" H18I 0.9800
C19" H19G 0.9800
C19" H19H 0.9800
C19" H19I 0.9800

loop_
_geom_torsion_atom_site_label_1
_geom_torsion_atom_site_label_2
_geom_torsion_atom_site_label_3
_geom_torsion_atom_site_label_4
_geom_torsion
C12B C1 C2 C3 -57.0(2)
C1 C2 C3 C4 55.0(2)
C2 C3 C4 C4A -53.3(2)
C3 C4 C4A C5 -120.27(19)
C3 C4 C4A C12B 55.92(19)
C4 C4A C5 O13 -7.4(3)
C12B C4A C5 O13 176.74(14)
C4 C4A C5 C6 175.46(17)
C12B C4A C5 C6 -0.4(3)
C4A C5 C6 C6A -15.2(3)
O13 C5 C6 C6A 167.41(15)
C5 C6 C6A C7 -81.1(2)
C5 C6 C6A C12A 43.9(2)
C6 C6A C7 O20 -8.8(2)
C12A C6A C7 O20 -134.09(17)
C6 C6A C7 C7A 172.98(14)
C12A C6A C7 C7A 47.71(18)
O20 C7 C7A C8 -15.1(2)
C6A C7 C7A C8 163.14(15)
O20 C7 C7A C11A 165.58(16)
C6A C7 C7A C11A -16.2(2)
C11A C7A C8 C9 0.2(3)
C7 C7A C8 C9 -179.12(17)
C7A C8 C9 C10 1.5(3)
C8 C9 C10 C11 -1.3(3)
C9 C10 C11 C11A -0.6(3)
C10 C11 C11A C7A 2.3(3)
C10 C11 C11A C12 -173.54(17)
C8 C7A C11A C11 -2.1(2)
C7 C7A C11A C11 177.25(16)
C8 C7A C11A C12 173.74(16)
C7 C7A C11A C12 -7.0(2)
C11 C11A C12 O21 -4.8(3)
C7A C11A C12 O21 179.41(18)
C11 C11A C12 C12A 171.95(16)
C7A C11A C12 C12A -3.8(2)
O21 C12 C12A C6A -147.13(19)
C11A C12 C12A C6A 36.1(2)
O21 C12 C12A C12B 86.8(2)
C11A C12 C12A C12B -89.96(18)
C7 C6A C12A C12 -57.46(17)
C6 C6A C12A C12 175.08(14)
C7 C6A C12A C12B 68.34(17)
C6 C6A C12A C12B -59.12(18)
C5 C4A C12B C1 117.92(18)
C4 C4A C12B C1 -58.34(18)
C5 C4A C12B C12A -13.6(2)
C4 C4A C12B C12A 170.10(14)
C2 C1 C12B C4A 57.46(18)
C2 C1 C12B C12A -173.88(14)
C12 C12A C12B C4A 168.80(13)
C6A C12A C12B C4A 42.93(18)
C12 C12A C12B C1 41.38(19)
C6A C12A C12B C1 -84.49(18)
C4A C5 O13 Si1 101.97(18)
C6 C5 O13 Si1 -80.59(18)
C15 Si1 O13 C5 -41.92(17)
C14 Si1 O13 C5 78.43(17)
C16 Si1 O13 C5 -161.19(14)
O13 Si1 C16 C18 -64.31(18)
C15 Si1 C16 C18 178.17(17)
C14 Si1 C16 C18 56.5(2)
O13 Si1 C16 C19 56.42(18)
C15 Si1 C16 C19 -61.09(19)
C14 Si1 C16 C19 177.24(18)
O13 Si1 C16 C17 175.09(16)
C15 Si1 C16 C17 57.57(19)
C14 Si1 C16 C17 -64.1(2)
C12D C1' C2' C3' -56.2(2)
C1' C2' C3' C4' 55.1(2)
C2' C3' C4' C4A' -54.2(2)
C3' C4' C4A' C5' -116.68(19)
C3' C4' C4A' C12D 57.6(2)
C12D C4A' C5' O13' -176.67(14)
C4' C4A' C5' O13' -2.9(3)
C12D C4A' C5' C6' 0.9(3)
C4' C4A' C5' C6' 174.71(17)
C4A' C5' C6' C6A' -15.0(2)
O13' C5' C6' C6A' 162.73(14)
C5' C6' C6A' C7' -86.09(18)
C5' C6' C6A' C12C 41.5(2)
C6' C6A' C7' O20' -9.7(2)
C12C C6A' C7' O20' -137.00(16)
C6' C6A' C7' C7A' 172.73(14)
C12C C6A' C7' C7A' 45.45(18)
O20' C7' C7A' C8' -16.5(2)
C6A' C7' C7A' C8' 161.08(15)
O20' C7' C7A' C11B 164.71(16)
C6A' C7' C7A' C11B -17.7(2)
C11B C7A' C8' C9' -0.8(3)
C7' C7A' C8' C9' -179.58(17)
C7A' C8' C9' C10' 0.5(3)
C8' C9' C10' C11' 0.0(3)
C9' C10' C11' C11B -0.3(3)
C10' C11' C11B C7A' 0.0(3)
C10' C11' C11B C12' -176.11(17)
C8' C7A' C11B C11' 0.6(2)
C7' C7A' C11B C11' 179.34(16)
C8' C7A' C11B C12' 176.58(16)
C7' C7A' C11B C12' -4.6(2)
C11' C11B C12' O21' -5.1(3)
C7A' C11B C12' O21' 178.89(16)
C11' C11B C12' C12C 173.23(16)
C7A' C11B C12' C12C -2.8(2)
O21' C12' C12C C6A' -150.75(16)
C11B C12' C12C C6A' 30.9(2)
O21' C12' C12C C12D 82.91(19)
C11B C12' C12C C12D -95.40(16)
C7' C6A' C12C C12' -51.48(17)
C6' C6A' C12C C12' 179.07(14)
C7' C6A' C12C C12D 73.52(16)
C6' C6A' C12C C12D -55.93(18)
C5' C4A' C12D C1' 115.93(18)
C4' C4A' C12D C1' -58.43(18)
C5' C4A' C12D C12C -14.5(2)
C4' C4A' C12D C12C 171.13(14)
C2' C1' C12D C4A' 56.25(19)
C2' C1' C12D C12C -175.62(15)
C12' C12C C12D C4A' 168.01(13)
C6A' C12C C12D C4A' 41.75(18)
C12' C12C C12D C1' 41.65(18)
C6A' C12C C12D C1' -84.61(18)
C4A' C5' O13' Si1' -97.65(18)
C6' C5' O13' Si1' 84.50(17)
C16' Si1' O13' C5' 167.0(3)
C16" Si1' O13' C5' 161.8(4)
C14" Si1' O13' C5' 39.6(10)
C14' Si1' O13' C5' 51.2(6)
C15' Si1' O13' C5' -65.8(6)
C15" Si1' O13' C5' -83.6(7)
O13' Si1' C16' C18' -44.3(7)
C14' Si1' C16' C18' 69.6(8)
C15' Si1' C16' C18' -172.4(5)
O13' Si1' C16' C19' 72.6(6)
C14' Si1' C16' C19' -173.5(7)
C15' Si1' C16' C19' -55.5(6)
O13' Si1' C16' C17' -167.2(6)
C14' Si1' C16' C17' -53.3(8)
C15' Si1' C16' C17' 64.7(6)
O13' Si1' C16" C18" -69.6(8)
C14" Si1' C16" C18" 52.4(9)
C15" Si1' C16" C18" 179.2(7)
O13' Si1' C16" C19" 53.5(8)
C14" Si1' C16" C19" 175.5(9)
C15" Si1' C16" C19" -57.7(8)
O13' Si1' C16" C17" 172.9(7)
C14" Si1' C16" C17" -65.0(9)
C15" Si1' C16" C17" 61.7(7)
